data_7719127
loop_
_publ_author_name
'Bockmair, Valentin'
'Xu, Tong'
'Hollenw&#xe4;ger, Dirk'
'Kornath, Andreas J.'

_publ_section_title
;
 Shrinking of C-S bonds of organosulfonic acids in superacidic
 media-investigation of the protonation of methanesulfonic acid and
 benzenesulfonic acid and their limits.
;
_journal_issue 32
_journal_name_full 'Dalton transactions (Cambridge, England : 2003)'
_journal_page_first 12169
_journal_page_last 12179
_journal_paper_doi 10.1039/d5dt00864f
_journal_volume 54
_journal_year 2025
_chemical_formula_moiety 'C H4 O3 S'
_chemical_formula_sum 'C H4 O3 S'
_chemical_formula_weight 96.10
_space_group_crystal_system monoclinic
_space_group_IT_number 14
_space_group_name_Hall '-P 2ybc'
_space_group_name_H-M_alt 'P 1 21/c 1'
_atom_sites_solution_hydrogens difmap
_atom_sites_solution_primary direct
_atom_sites_solution_secondary difmap
_audit_creation_date 2024-12-20
_audit_creation_method 'CrysAlisPro 1.171.40.82a (Rigaku OD, 2020)'
_audit_update_record
;
2025-01-25 deposited with the CCDC.	2025-07-21 downloaded from the CCDC.
;
_cell_angle_alpha 90
_cell_angle_beta 106.214(12)
_cell_angle_gamma 90
_cell_formula_units_Z 4
_cell_length_a 8.3920(11)
_cell_length_b 5.8234(7)
_cell_length_c 8.2047(8)
_cell_measurement_reflns_used 722
_cell_measurement_temperature 115(2)
_cell_measurement_theta_max 31.5580
_cell_measurement_theta_min 2.6110
_cell_volume 385.02(8)
_computing_cell_refinement 'CrysAlisPro 1.171.40.82a (Rigaku OD, 2020)'
_computing_data_collection 'CrysAlisPro 1.171.40.82a (Rigaku OD, 2020)'
_computing_data_reduction 'CrysAlisPro 1.171.40.82a (Rigaku OD, 2020)'
_computing_molecular_graphics 'ORTEP-3, Version ORTEP-III (1.0.3), L. J. Farrugia, J. Appl. Cryst. (2012),45, 849-854'
_computing_publication_material 'PLATON (A.L.Spek, Acta Cryst. 2009, D65, 148-155.) '
_computing_structure_refinement 'SHELXL-2019/2 (Sheldrick, 2019)'
_computing_structure_solution 'SHELXT (Sheldrick, G. M. (2015). Acta Cryst. A71, 3-8.)'
_diffrn_ambient_temperature 115(2)
_diffrn_detector 'CCD plate'
_diffrn_detector_area_resol_mean 15.9809
_diffrn_measured_fraction_theta_full 1.000
_diffrn_measured_fraction_theta_max 1.000
_diffrn_measurement_device 'CCD camera on \k-goniostat'
_diffrn_measurement_device_type 'Xcalibur, Sapphire3'
_diffrn_measurement_method '\w scans'
_diffrn_radiation_collimation 0.5
_diffrn_radiation_monochromator graphite
_diffrn_radiation_source 'Enhance (Mo) X-ray Source'
_diffrn_radiation_type 'Mo K\a'
_diffrn_radiation_wavelength 0.71073
_diffrn_reflns_av_R_equivalents 0.0217
_diffrn_reflns_av_unetI/netI 0.0339
_diffrn_reflns_Laue_measured_fraction_full 1.000
_diffrn_reflns_Laue_measured_fraction_max 1.000
_diffrn_reflns_limit_h_max 11
_diffrn_reflns_limit_h_min -10
_diffrn_reflns_limit_k_max 7
_diffrn_reflns_limit_k_min -7
_diffrn_reflns_limit_l_max 11
_diffrn_reflns_limit_l_min -8
_diffrn_reflns_number 2075
_diffrn_reflns_point_group_measured_fraction_full 1.000
_diffrn_reflns_point_group_measured_fraction_max 1.000
_diffrn_reflns_theta_full 25.242
_diffrn_reflns_theta_max 29.130
_diffrn_reflns_theta_min 2.528
_diffrn_source_current 40
_diffrn_source_type 'Spellman generator'
_diffrn_source_voltage 50
_exptl_absorpt_coefficient_mu 0.669
_exptl_absorpt_correction_T_max 1.00000
_exptl_absorpt_correction_T_min 0.56793
_exptl_absorpt_correction_type multi-scan
_exptl_absorpt_process_details
;
CrysAlisPro 1.171.40.82a (Rigaku Oxford Diffraction, 2020)
Empirical absorption correction using spherical harmonics,
implemented in SCALE3 ABSPACK scaling algorithm.
;
_exptl_crystal_colour colorless
_exptl_crystal_density_diffrn 1.658
_exptl_crystal_density_method 'not measured'
_exptl_crystal_description needle
_exptl_crystal_F_000 200
_exptl_crystal_size_max 0.408
_exptl_crystal_size_mid 0.091
_exptl_crystal_size_min 0.085
_refine_diff_density_max 0.785
_refine_diff_density_min -0.355
_refine_diff_density_rms 0.076
_refine_ls_extinction_method none
_refine_ls_goodness_of_fit_ref 1.034
_refine_ls_hydrogen_treatment refall
_refine_ls_matrix_type full
_refine_ls_number_parameters 62
_refine_ls_number_reflns 1030
_refine_ls_number_restraints 0
_refine_ls_restrained_S_all 1.034
_refine_ls_R_factor_all 0.0432
_refine_ls_R_factor_gt 0.0346
_refine_ls_shift/su_max 0.000
_refine_ls_shift/su_mean 0.000
_refine_ls_structure_factor_coef Fsqd
_refine_ls_weighting_details 'w=1/[\s^2^(Fo^2^)+(0.0412P)^2^+0.2351P] where P=(Fo^2^+2Fc^2^)/3'
_refine_ls_weighting_scheme calc
_refine_ls_wR_factor_gt 0.0823
_refine_ls_wR_factor_ref 0.0877
_reflns_Friedel_coverage 0.000
_reflns_number_gt 867
_reflns_number_total 1030
_reflns_threshold_expression 'I > 2\s(I)'
_cod_data_source_file d5dt00864f2.cif
_cod_data_source_block xl030
_cod_depositor_comments 'Adding full bibliography for 7719127--7719131.cif.'
_cod_original_sg_symbol_H-M 'P 21/c'
_cod_database_code 7719127
_shelx_shelxl_version_number 2019/3
_shelx_space_group_comment
;
The symmetry employed for this shelxl refinement is uniquely defined
by the following loop, which should always be used as a source of
symmetry information in preference to the above space-group names.
They are only intended as comments.
;
_shelx_estimated_absorpt_t_min 0.772
_shelx_estimated_absorpt_t_max 0.945
_oxdiff_exptl_absorpt_empirical_full_min 0.729
_oxdiff_exptl_absorpt_empirical_full_max 1.429
_oxdiff_exptl_absorpt_empirical_details
;
Empirical correction (ABSPACK) includes:
- Absorption correction using spherical harmonics
- Frame scaling
;

loop_
_space_group_symop_operation_xyz
'x, y, z'
'-x, y+1/2, -z+1/2'
'-x, -y, -z'
'x, -y-1/2, z-1/2'

loop_
_atom_site_label
_atom_site_type_symbol
_atom_site_fract_x
_atom_site_fract_y
_atom_site_fract_z
_atom_site_U_iso_or_equiv
_atom_site_adp_type
_atom_site_occupancy
_atom_site_site_symmetry_order
_atom_site_calc_flag
_atom_site_refinement_flags_posn
_atom_site_refinement_flags_adp
_atom_site_refinement_flags_occupancy
_atom_site_disorder_assembly
_atom_site_disorder_group
S1 S 0.74047(5) 0.61868(8) 0.34884(5) 0.01802(16) Uani 1 1 d . . . . .
O2 O 0.67605(18) 0.5417(3) 0.48544(17) 0.0253(3) Uani 1 1 d . . . . .
O1 O 0.58721(17) 0.7085(3) 0.2108(2) 0.0265(3) Uani 1 1 d . . . . .
O3 O 0.86840(18) 0.7885(3) 0.3885(2) 0.0316(4) Uani 1 1 d . . . . .
C1 C 0.8045(3) 0.3778(4) 0.2579(3) 0.0280(5) Uani 1 1 d . . . . .
H1A H 0.842(3) 0.429(5) 0.172(4) 0.042(8) Uiso 1 1 d . . . . .
H1B H 0.720(3) 0.274(5) 0.227(4) 0.036(7) Uiso 1 1 d . . . . .
H1C H 0.893(4) 0.302(5) 0.339(4) 0.048(8) Uiso 1 1 d . . . . .
H2 H 0.618(4) 0.781(6) 0.145(4) 0.050(9) Uiso 1 1 d . . . . .

loop_
_atom_site_aniso_label
_atom_site_aniso_U_11
_atom_site_aniso_U_22
_atom_site_aniso_U_33
_atom_site_aniso_U_23
_atom_site_aniso_U_13
_atom_site_aniso_U_12
S1 0.0198(2) 0.0185(3) 0.0162(2) -0.00021(16) 0.00586(16) -0.00062(17)
O2 0.0376(8) 0.0229(7) 0.0188(6) 0.0002(6) 0.0136(6) -0.0028(6)
O1 0.0225(7) 0.0299(9) 0.0269(8) 0.0105(6) 0.0064(6) 0.0056(6)
O3 0.0303(8) 0.0312(9) 0.0324(8) -0.0025(7) 0.0071(6) -0.0128(7)
C1 0.0304(11) 0.0271(11) 0.0293(11) -0.0043(9) 0.0130(9) 0.0060(9)

loop_
_atom_type_symbol
_atom_type_description
_atom_type_scat_dispersion_real
_atom_type_scat_dispersion_imag
_atom_type_scat_source
C C 0.0033 0.0016 'International Tables Vol C Tables 4.2.6.8 and 6.1.1.4'
H H 0.0000 0.0000 'International Tables Vol C Tables 4.2.6.8 and 6.1.1.4'
O O 0.0106 0.0060 'International Tables Vol C Tables 4.2.6.8 and 6.1.1.4'
S S 0.1246 0.1234 'International Tables Vol C Tables 4.2.6.8 and 6.1.1.4'

loop_
_geom_angle_atom_site_label_1
_geom_angle_atom_site_label_2
_geom_angle_atom_site_label_3
_geom_angle
_geom_angle_site_symmetry_1
_geom_angle_site_symmetry_3
_geom_angle_publ_flag
O3 S1 O2 117.27(9) . . ?
O3 S1 O1 110.52(10) . . ?
O2 S1 O1 104.95(9) . . ?
O3 S1 C1 110.66(11) . . ?
O2 S1 C1 108.02(11) . . ?
O1 S1 C1 104.54(10) . . ?

loop_
_geom_bond_atom_site_label_1
_geom_bond_atom_site_label_2
_geom_bond_distance
_geom_bond_site_symmetry_2
_geom_bond_publ_flag
S1 O3 1.4288(15) . ?
S1 O2 1.4448(14) . ?
S1 O1 1.5483(15) . ?
S1 C1 1.742(2) . ?
